data_4303466
loop_
_publ_author_name
'Jun Ni'
'Yu-Hui Wu'
'Xu Zhang'
'Bin Li'
'Li-Yi Zhang'
'Zhong-Ning Chen'

_publ_section_title
;
Luminescence Vapochromism of a Platinum(II) Complex for Detection of Low
Molecular Weight Halohydrocarbon
;
_journal_name_full 'Inorganic Chemistry'
_journal_page_first 10202
_journal_page_last 10210
_journal_paper_doi 10.1021/ic9011982
_journal_volume 48
_journal_year 2009
_chemical_formula_sum 'C37 H36 Cl N2 Pt Si2'
_chemical_formula_weight 795.40
_chemical_name_systematic
; 
 ? 
;
_space_group_IT_number 2
_symmetry_cell_setting triclinic
_symmetry_space_group_name_Hall '-P 1'
_symmetry_space_group_name_H-M 'P -1'
_atom_sites_solution_hydrogens geom
_atom_sites_solution_primary direct
_atom_sites_solution_secondary difmap
_audit_creation_method SHELXL-97
_cell_angle_alpha 106.875(3)
_cell_angle_beta 93.415(2)
_cell_angle_gamma 97.369(4)
_cell_formula_units_Z 2
_cell_length_a 7.1384(17)
_cell_length_b 13.892(3)
_cell_length_c 19.167(5)
_cell_measurement_reflns_used 5573
_cell_measurement_temperature 293(2)
_cell_measurement_theta_max 27.4778
_cell_measurement_theta_min 2.1657
_cell_volume 1794.5(7)
_computing_cell_refinement 'CrystalClear (Rigaku/MSC Inc., 2005)'
_computing_data_collection 'CrystalClear (Rigaku/MSC Inc., 2005)'
_computing_data_reduction 'CrystalClear (Rigaku/MSC Inc., 2005)'
_computing_molecular_graphics 'Bruker SHELXTL'
_computing_publication_material 'Bruker SHELXTL'
_computing_structure_refinement 'SHELXL-97 (Sheldrick, 1997)'
_computing_structure_solution 'SHELXS-97 (Sheldrick, 1990)'
_diffrn_ambient_temperature 293(2)
_diffrn_measured_fraction_theta_full 0.982
_diffrn_measured_fraction_theta_max 0.982
_diffrn_measurement_device_type 'Mercury CCD'
_diffrn_measurement_method '\w scans'
_diffrn_radiation_monochromator graphite
_diffrn_radiation_source 'fine-focus sealed tube'
_diffrn_radiation_type MoK\a
_diffrn_radiation_wavelength 0.71073
_diffrn_reflns_av_R_equivalents 0.0529
_diffrn_reflns_av_sigmaI/netI 0.0552
_diffrn_reflns_limit_h_max 8
_diffrn_reflns_limit_h_min -8
_diffrn_reflns_limit_k_max 16
_diffrn_reflns_limit_k_min -16
_diffrn_reflns_limit_l_max 22
_diffrn_reflns_limit_l_min -22
_diffrn_reflns_number 12498
_diffrn_reflns_theta_full 25.00
_diffrn_reflns_theta_max 25.00
_diffrn_reflns_theta_min 2.89
_exptl_absorpt_coefficient_mu 4.078
_exptl_absorpt_correction_T_max 0.440
_exptl_absorpt_correction_T_min 0.305
_exptl_absorpt_correction_type multi-scan
_exptl_absorpt_process_details 'SADABS, Bruker(2000)'
_exptl_crystal_colour Red
_exptl_crystal_density_diffrn 1.472
_exptl_crystal_density_method 'not measured'
_exptl_crystal_description Block
_exptl_crystal_F_000 790
_exptl_crystal_size_max 0.3000
_exptl_crystal_size_mid 0.2500
_exptl_crystal_size_min 0.2000
_refine_diff_density_max 1.446
_refine_diff_density_min -1.812
_refine_diff_density_rms 0.118
_refine_ls_extinction_method none
_refine_ls_goodness_of_fit_ref 1.116
_refine_ls_hydrogen_treatment constr
_refine_ls_matrix_type full
_refine_ls_number_parameters 435
_refine_ls_number_reflns 6226
_refine_ls_number_restraints 150
_refine_ls_restrained_S_all 1.120
_refine_ls_R_factor_all 0.0471
_refine_ls_R_factor_gt 0.0434
_refine_ls_shift/su_max 0.001
_refine_ls_shift/su_mean 0.000
_refine_ls_structure_factor_coef Fsqd
_refine_ls_weighting_details 'calc w=1/[\s^2^(Fo^2^)+(0.0530P)^2^+0.3528P] where P=(Fo^2^+2Fc^2^)/3'
_refine_ls_weighting_scheme calc
_refine_ls_wR_factor_gt 0.1035
_refine_ls_wR_factor_ref 0.1061
_reflns_number_gt 5860
_reflns_number_total 6226
_reflns_threshold_expression >2sigma(I)
_cod_data_source_file ic9011982_si_001_3.cif
_cod_data_source_block 1_0.5CH2ClCH2Cl
_cod_depositor_comments
;
The following automatic conversions were performed:
'_exptl_absorpt_correction_type' value 'Multi-scan' changed to
'multi-scan' according to
'/home/saulius/struct/CIF-dictionaries/cif_core.dic' dictionary named
'cif_core.dic' version 2.4.1 from 2010-06-29.

Automatic conversion script
Id: cif_fix_enum 1527 2010-12-29 10:47:43Z saulius 
;
_cod_original_cell_volume 1794.5(8)
_cod_database_code 4303466

loop_
_symmetry_equiv_pos_as_xyz
'x, y, z'
'-x, -y, -z'

loop_
_atom_site_label
_atom_site_type_symbol
_atom_site_fract_x
_atom_site_fract_y
_atom_site_fract_z
_atom_site_U_iso_or_equiv
_atom_site_adp_type
_atom_site_occupancy
_atom_site_symmetry_multiplicity
_atom_site_calc_flag
_atom_site_refinement_flags
_atom_site_disorder_assembly
_atom_site_disorder_group
Pt1 Pt 0.77912(3) 0.091402(15) 0.046513(11) 0.04295(10) Uani 1 1 d . . .
Si1 Si 0.4902(4) -0.3812(2) -0.33652(12) 0.0881(7) Uani 1 1 d D . .
Si2 Si 0.9796(4) 0.2171(2) 0.50382(11) 0.0850(7) Uani 1 1 d D . .
N1 N 0.7484(7) -0.0644(4) -0.0016(2) 0.0427(10) Uani 1 1 d . A .
N2 N 0.8379(7) 0.0426(4) 0.1365(3) 0.0450(11) Uani 1 1 d . . .
C01 C 0.0573(12) 0.5503(6) 0.0208(5) 0.090(3) Uani 1 1 d . . .
H01A H 0.0050 0.5777 0.0668 0.108 Uiso 1 1 calc R . .
H01B H 0.0505 0.5977 -0.0074 0.108 Uiso 1 1 calc R . .
Cl1 Cl 0.2965(4) 0.5369(2) 0.03858(16) 0.1071(8) Uani 1 1 d . . .
C1 C 0.2366(14) -0.3715(15) -0.3448(12) 0.099(5) Uani 0.560(14) 1 d PDU A 1
H1A H 0.2213 -0.3028 -0.3417 0.148 Uiso 0.560(14) 1 calc PR A 1
H1B H 0.1779 -0.3903 -0.3059 0.148 Uiso 0.560(14) 1 calc PR A 1
H1C H 0.1777 -0.4164 -0.3912 0.148 Uiso 0.560(14) 1 calc PR A 1
C2 C 0.504(3) -0.5166(8) -0.3438(11) 0.115(6) Uani 0.560(14) 1 d PDU A 1
H2A H 0.4693 -0.5300 -0.2995 0.173 Uiso 0.560(14) 1 calc PR A 1
H2B H 0.6317 -0.5296 -0.3511 0.173 Uiso 0.560(14) 1 calc PR A 1
H2C H 0.4191 -0.5602 -0.3846 0.173 Uiso 0.560(14) 1 calc PR A 1
C3 C 0.629(3) -0.3459(17) -0.4036(10) 0.151(8) Uani 0.560(14) 1 d PDU A 1
H3A H 0.6226 -0.2761 -0.4004 0.227 Uiso 0.560(14) 1 calc PR A 1
H3B H 0.5788 -0.3887 -0.4518 0.227 Uiso 0.560(14) 1 calc PR A 1
H3C H 0.7585 -0.3541 -0.3942 0.227 Uiso 0.560(14) 1 calc PR A 1
C1' C 0.2328(15) -0.416(2) -0.3408(17) 0.113(7) Uani 0.440(14) 1 d PDU A 2
H1'A H 0.1729 -0.3570 -0.3383 0.169 Uiso 0.440(14) 1 calc PR A 2
H1'B H 0.2028 -0.4406 -0.3004 0.169 Uiso 0.440(14) 1 calc PR A 2
H1'C H 0.1878 -0.4678 -0.3861 0.169 Uiso 0.440(14) 1 calc PR A 2
C2' C 0.627(4) -0.4818(17) -0.3753(15) 0.135(8) Uani 0.440(14) 1 d PDU A 2
H2'A H 0.7270 -0.4564 -0.3998 0.203 Uiso 0.440(14) 1 calc PR A 2
H2'B H 0.5459 -0.5379 -0.4098 0.203 Uiso 0.440(14) 1 calc PR A 2
H2'C H 0.6817 -0.5042 -0.3368 0.203 Uiso 0.440(14) 1 calc PR A 2
C3' C 0.5261(6) -0.2863(3) -0.3869(2) 0.138(9) Uani 0.440(14) 1 d PDU A 2
H3'A H 0.4983 -0.2221 -0.3573 0.206 Uiso 0.440(14) 1 calc PR A 2
H3'B H 0.4431 -0.3089 -0.4317 0.206 Uiso 0.440(14) 1 calc PR A 2
H3'C H 0.6556 -0.2785 -0.3979 0.206 Uiso 0.440(14) 1 calc PR A 2
C4 C 0.5849(6) -0.3090(3) -0.2411(2) 0.078(2) Uani 1 1 d R A .
C5 C 0.6342(6) -0.2625(3) -0.1783(2) 0.0656(18) Uani 1 1 d R . .
C6 C 0.6988(6) -0.1131(3) -0.0735(2) 0.0502(14) Uani 1 1 d R . .
H6A H 0.6755 -0.0750 -0.1049 0.060 Uiso 1 1 calc R . .
C7 C 0.6816(9) -0.2178(5) -0.1019(4) 0.0562(15) Uani 1 1 d . A .
C8 C 0.7173(11) -0.2729(5) -0.0550(4) 0.0619(17) Uani 1 1 d . . .
H8A H 0.7099 -0.3433 -0.0726 0.074 Uiso 1 1 calc R A .
C9 C 0.7644(9) -0.2226(5) 0.0187(4) 0.0580(15) Uani 1 1 d . A .
H9A H 0.7850 -0.2594 0.0512 0.070 Uiso 1 1 calc R . .
C10 C 0.7808(8) -0.1192(4) 0.0441(3) 0.0447(12) Uani 1 1 d . . .
C11 C 0.8341(8) -0.0596(4) 0.1210(3) 0.0440(12) Uani 1 1 d . A .
C12 C 0.8789(9) -0.1013(5) 0.1759(3) 0.0562(15) Uani 1 1 d . . .
H12A H 0.8810 -0.1709 0.1644 0.067 Uiso 1 1 calc R A .
C13 C 0.9197(10) -0.0422(5) 0.2461(4) 0.0608(16) Uani 1 1 d . A .
H13A H 0.9494 -0.0708 0.2828 0.073 Uiso 1 1 calc R . .
C14 C 0.9169(9) 0.0618(5) 0.2630(3) 0.0551(15) Uani 1 1 d . . .
C15 C 0.8778(9) 0.1014(5) 0.2076(3) 0.0515(14) Uani 1 1 d . A .
H15A H 0.8783 0.1712 0.2187 0.062 Uiso 1 1 calc R . .
C16 C 0.9460(10) 0.1232(5) 0.3402(4) 0.0651(18) Uani 1 1 d . A .
C17 C 0.9662(12) 0.1639(6) 0.4041(4) 0.071(2) Uani 1 1 d . A .
C18 C 1.016(4) 0.3561(7) 0.5299(13) 0.107(6) Uani 0.52(3) 1 d PDU B 1
H18A H 1.0226 0.3833 0.5822 0.161 Uiso 0.52(3) 1 calc PR B 1
H18B H 0.9116 0.3782 0.5078 0.161 Uiso 0.52(3) 1 calc PR B 1
H18C H 1.1320 0.3798 0.5132 0.161 Uiso 0.52(3) 1 calc PR B 1
C19 C 0.748(2) 0.175(2) 0.5308(14) 0.142(9) Uani 0.52(3) 1 d PDU B 1
H19A H 0.7496 0.2010 0.5831 0.212 Uiso 0.52(3) 1 calc PR B 1
H19B H 0.7229 0.1024 0.5157 0.212 Uiso 0.52(3) 1 calc PR B 1
H19C H 0.6510 0.2012 0.5078 0.212 Uiso 0.52(3) 1 calc PR B 1
C20 C 1.176(3) 0.175(2) 0.5458(15) 0.130(7) Uani 0.52(3) 1 d PDU B 1
H20A H 1.1827 0.2025 0.5982 0.194 Uiso 0.52(3) 1 calc PR B 1
H20B H 1.2923 0.1977 0.5291 0.194 Uiso 0.52(3) 1 calc PR B 1
H20C H 1.1556 0.1018 0.5325 0.194 Uiso 0.52(3) 1 calc PR B 1
C18' C 0.912(5) 0.3438(13) 0.5311(15) 0.115(7) Uani 0.48(3) 1 d PDU B 2
H18D H 0.9232 0.3696 0.5836 0.173 Uiso 0.48(3) 1 calc PR B 2
H18E H 0.7837 0.3404 0.5118 0.173 Uiso 0.48(3) 1 calc PR B 2
H18F H 0.9950 0.3883 0.5122 0.173 Uiso 0.48(3) 1 calc PR B 2
C19' C 0.828(5) 0.126(2) 0.5363(16) 0.156(9) Uani 0.48(3) 1 d PDU B 2
H19D H 0.8320 0.1500 0.5888 0.235 Uiso 0.48(3) 1 calc PR B 2
H19E H 0.8723 0.0610 0.5222 0.235 Uiso 0.48(3) 1 calc PR B 2
H19F H 0.6995 0.1179 0.5150 0.235 Uiso 0.48(3) 1 calc PR B 2
C20' C 1.223(2) 0.222(2) 0.5429(16) 0.128(8) Uani 0.48(3) 1 d PDU B 2
H20D H 1.2319 0.2497 0.5953 0.192 Uiso 0.48(3) 1 calc PR B 2
H20E H 1.3097 0.2637 0.5235 0.192 Uiso 0.48(3) 1 calc PR B 2
H20F H 1.2553 0.1542 0.5304 0.192 Uiso 0.48(3) 1 calc PR B 2
C21 C 0.7187(9) 0.1190(5) -0.0461(4) 0.0528(15) Uani 1 1 d . . .
C22 C 0.6793(9) 0.1219(5) -0.1074(4) 0.0571(16) Uani 1 1 d . . .
C23 C 0.6254(9) 0.1132(6) -0.1826(4) 0.0612(17) Uani 1 1 d . . .
C24 C 0.5981(12) 0.0191(6) -0.2355(4) 0.077(2) Uani 1 1 d . . .
H24A H 0.6196 -0.0383 -0.2224 0.092 Uiso 1 1 calc R . .
C25 C 0.5391(13) 0.0094(8) -0.3077(5) 0.091(3) Uani 1 1 d . . .
H25A H 0.5201 -0.0542 -0.3428 0.110 Uiso 1 1 calc R . .
C26 C 0.5091(13) 0.0935(8) -0.3270(5) 0.094(3) Uani 1 1 d . . .
H26A H 0.4709 0.0873 -0.3756 0.112 Uiso 1 1 calc R . .
C27 C 0.5347(13) 0.1868(8) -0.2757(6) 0.097(3) Uani 1 1 d . . .
H27A H 0.5112 0.2436 -0.2892 0.117 Uiso 1 1 calc R . .
C28 C 0.5951(12) 0.1972(6) -0.2041(5) 0.081(2) Uani 1 1 d . . .
H28A H 0.6159 0.2615 -0.1698 0.097 Uiso 1 1 calc R . .
C29 C 0.8168(9) 0.2372(5) 0.0988(3) 0.0502(14) Uani 1 1 d . . .
C30 C 0.8439(9) 0.3267(5) 0.1295(3) 0.0547(15) Uani 1 1 d . . .
C31 C 0.8703(10) 0.4348(5) 0.1655(3) 0.0554(15) Uani 1 1 d . . .
C32 C 0.7287(12) 0.4917(5) 0.1582(4) 0.073(2) Uani 1 1 d . . .
H32A H 0.6146 0.4591 0.1305 0.087 Uiso 1 1 calc R . .
C33 C 0.7526(16) 0.5949(6) 0.1909(5) 0.098(3) Uani 1 1 d . . .
H33A H 0.6565 0.6319 0.1847 0.117 Uiso 1 1 calc R . .
C34 C 0.9194(19) 0.6431(6) 0.2330(5) 0.102(3) Uani 1 1 d . . .
H34A H 0.9346 0.7126 0.2572 0.122 Uiso 1 1 calc R . .
C35 C 1.0631(16) 0.5891(6) 0.2393(5) 0.101(3) Uani 1 1 d . . .
H35A H 1.1777 0.6225 0.2663 0.121 Uiso 1 1 calc R . .
C36 C 1.0398(12) 0.4852(6) 0.2059(4) 0.078(2) Uani 1 1 d . . .
H36A H 1.1384 0.4491 0.2106 0.094 Uiso 1 1 calc R . .

loop_
_atom_site_aniso_label
_atom_site_aniso_U_11
_atom_site_aniso_U_22
_atom_site_aniso_U_33
_atom_site_aniso_U_23
_atom_site_aniso_U_13
_atom_site_aniso_U_12
Pt1 0.03790(15) 0.04433(15) 0.04533(15) 0.01208(10) 0.00842(9) 0.00297(10)
Si1 0.0950(17) 0.0992(17) 0.0489(11) -0.0017(11) -0.0021(11) -0.0009(14)
Si2 0.1020(18) 0.1031(17) 0.0417(10) 0.0127(11) 0.0082(10) 0.0064(14)
N1 0.037(2) 0.046(3) 0.041(2) 0.007(2) 0.0077(19) 0.002(2)
N2 0.039(3) 0.047(3) 0.047(3) 0.013(2) 0.007(2) -0.001(2)
C01 0.099(7) 0.101(6) 0.095(6) 0.053(5) 0.031(5) 0.041(5)
Cl1 0.0924(16) 0.126(2) 0.122(2) 0.0574(16) 0.0166(14) 0.0333(15)
C1 0.107(8) 0.095(9) 0.094(8) 0.031(7) -0.011(6) 0.023(7)
C2 0.117(9) 0.108(9) 0.109(9) 0.013(7) 0.003(7) 0.025(7)
C3 0.152(11) 0.160(11) 0.134(10) 0.040(8) 0.028(8) 0.000(8)
C1' 0.121(10) 0.111(11) 0.104(10) 0.034(8) 0.000(8) 0.007(8)
C2' 0.134(11) 0.133(11) 0.131(11) 0.022(8) 0.009(8) 0.034(8)
C3' 0.132(11) 0.146(12) 0.128(11) 0.033(8) 0.014(8) 0.015(8)
C4 0.086(5) 0.076(5) 0.055(4) 0.000(4) -0.001(4) 0.005(4)
C5 0.079(5) 0.054(4) 0.055(4) 0.000(3) 0.008(3) 0.013(3)
C6 0.045(3) 0.054(3) 0.047(3) 0.010(3) 0.005(2) 0.004(3)
C7 0.041(3) 0.060(4) 0.062(4) 0.010(3) 0.002(3) 0.008(3)
C8 0.076(5) 0.046(3) 0.056(4) 0.006(3) 0.007(3) 0.008(3)
C9 0.064(4) 0.049(3) 0.058(4) 0.012(3) 0.007(3) 0.008(3)
C10 0.040(3) 0.048(3) 0.045(3) 0.013(2) 0.007(2) 0.002(2)
C11 0.040(3) 0.046(3) 0.046(3) 0.014(2) 0.012(2) 0.006(2)
C12 0.067(4) 0.048(3) 0.052(4) 0.012(3) 0.005(3) 0.008(3)
C13 0.066(4) 0.067(4) 0.054(4) 0.025(3) 0.004(3) 0.011(3)
C14 0.053(4) 0.063(4) 0.042(3) 0.008(3) 0.005(3) -0.001(3)
C15 0.060(4) 0.046(3) 0.045(3) 0.010(3) 0.007(3) 0.002(3)
C16 0.063(4) 0.066(4) 0.056(4) 0.007(3) 0.000(3) 0.001(3)
C17 0.083(5) 0.081(5) 0.043(4) 0.014(3) 0.006(3) 0.007(4)
C18 0.108(10) 0.110(9) 0.094(8) 0.017(7) 0.008(8) 0.012(8)
C19 0.138(11) 0.156(12) 0.128(10) 0.040(8) 0.025(8) 0.015(8)
C20 0.139(10) 0.134(11) 0.121(10) 0.047(8) 0.001(8) 0.026(8)
C18' 0.116(11) 0.118(10) 0.104(9) 0.021(7) 0.016(8) 0.021(8)
C19' 0.161(12) 0.157(12) 0.147(11) 0.043(8) 0.027(9) 0.010(9)
C20' 0.141(11) 0.131(11) 0.119(10) 0.051(8) -0.002(8) 0.018(8)
C21 0.042(3) 0.054(3) 0.062(4) 0.019(3) 0.007(3) 0.004(3)
C22 0.054(4) 0.069(4) 0.052(4) 0.025(3) 0.002(3) 0.010(3)
C23 0.045(4) 0.086(5) 0.062(4) 0.037(4) 0.007(3) 0.005(3)
C24 0.079(5) 0.084(5) 0.069(5) 0.024(4) -0.001(4) 0.017(4)
C25 0.095(6) 0.118(7) 0.058(5) 0.025(5) 0.000(4) 0.011(6)
C26 0.093(6) 0.131(8) 0.064(5) 0.052(6) 0.004(4) -0.008(6)
C27 0.091(6) 0.122(8) 0.102(7) 0.076(7) -0.001(5) 0.005(6)
C28 0.091(6) 0.080(5) 0.080(5) 0.043(4) 0.005(4) 0.005(4)
C29 0.045(3) 0.051(4) 0.059(4) 0.021(3) 0.015(3) 0.008(3)
C30 0.056(4) 0.059(4) 0.053(4) 0.021(3) 0.013(3) 0.010(3)
C31 0.068(4) 0.050(3) 0.050(3) 0.021(3) 0.010(3) 0.000(3)
C32 0.081(5) 0.059(4) 0.086(5) 0.030(4) 0.010(4) 0.018(4)
C33 0.140(9) 0.057(5) 0.107(7) 0.030(5) 0.020(6) 0.039(5)
C34 0.173(10) 0.046(4) 0.079(6) 0.011(4) 0.008(6) 0.007(6)
C35 0.137(8) 0.064(5) 0.082(6) 0.013(4) -0.019(6) -0.019(5)
C36 0.085(5) 0.062(4) 0.083(5) 0.021(4) 0.000(4) 0.001(4)

loop_
_atom_type_symbol
_atom_type_description
_atom_type_scat_dispersion_real
_atom_type_scat_dispersion_imag
_atom_type_scat_source
C C 0.0033 0.0016 'International Tables Vol C Tables 4.2.6.8 and 6.1.1.4'
H H 0.0000 0.0000 'International Tables Vol C Tables 4.2.6.8 and 6.1.1.4'
N N 0.0061 0.0033 'International Tables Vol C Tables 4.2.6.8 and 6.1.1.4'
Si Si 0.0817 0.0704 'International Tables Vol C Tables 4.2.6.8 and 6.1.1.4'
Cl Cl 0.1484 0.1585 'International Tables Vol C Tables 4.2.6.8 and 6.1.1.4'
Pt Pt -1.7033 8.3905 'International Tables Vol C Tables 4.2.6.8 and 6.1.1.4'

loop_
_geom_angle_atom_site_label_1
_geom_angle_atom_site_label_2
_geom_angle_atom_site_label_3
_geom_angle
_geom_angle_site_symmetry_1
_geom_angle_site_symmetry_3
_geom_angle_publ_flag
C21 Pt1 C29 90.5(3) . . ?
C21 Pt1 N2 172.6(2) . . ?
C29 Pt1 N2 96.9(2) . . ?
C21 Pt1 N1 93.8(2) . . ?
C29 Pt1 N1 175.6(2) . . ?
N2 Pt1 N1 78.83(18) . . ?
C3 Si1 C2' 71.2(12) . . ?
C3 Si1 C1' 128.9(13) . . ?
C2' Si1 C1' 117.8(12) . . ?
C3 Si1 C1 116.6(10) . . ?
C2' Si1 C1 133.4(11) . . ?
C1' Si1 C1 20.1(9) . . ?
C3 Si1 C3' 37.1(8) . . ?
C2' Si1 C3' 107.9(10) . . ?
C1' Si1 C3' 105.5(9) . . ?
C1 Si1 C3' 87.2(7) . . ?
C3 Si1 C4 112.9(8) . . ?
C2' Si1 C4 111.3(9) . . ?
C1' Si1 C4 109.2(10) . . ?
C1 Si1 C4 106.8(7) . . ?
C3' Si1 C4 104.0(2) . . ?
C3 Si1 C2 108.7(9) . . ?
C2' Si1 C2 38.8(10) . . ?
C1' Si1 C2 86.4(10) . . ?
C1 Si1 C2 106.1(8) . . ?
C3' Si1 C2 142.8(7) . . ?
C4 Si1 C2 105.0(6) . . ?
C20 Si2 C18' 126.7(12) . . ?
C20 Si2 C18 109.7(10) . . ?
C18' Si2 C18 23.4(9) . . ?
C20 Si2 C17 109.4(9) . . ?
C18' Si2 C17 111.8(9) . . ?
C18 Si2 C17 110.0(8) . . ?
C20 Si2 C19 113.3(11) . . ?
C18' Si2 C19 85.3(11) . . ?
C18 Si2 C19 107.7(10) . . ?
C17 Si2 C19 106.7(9) . . ?
C20 Si2 C19' 85.2(12) . . ?
C18' Si2 C19' 112.9(11) . . ?
C18 Si2 C19' 132.2(12) . . ?
C17 Si2 C19' 106.6(10) . . ?
C19 Si2 C19' 30.8(10) . . ?
C20 Si2 C20' 22.5(11) . . ?
C18' Si2 C20' 110.0(10) . . ?
C18 Si2 C20' 89.6(10) . . ?
C17 Si2 C20' 108.8(10) . . ?
C19 Si2 C20' 131.7(12) . . ?
C19' Si2 C20' 106.5(11) . . ?
C10 N1 C6 119.1(5) . . ?
C10 N1 Pt1 115.7(4) . . ?
C6 N1 Pt1 125.3(4) . . ?
C11 N2 C15 118.3(5) . . ?
C11 N2 Pt1 114.7(4) . . ?
C15 N2 Pt1 127.0(4) . . ?
C01 C01 Cl1 110.6(7) 2_565 . ?
C01 C01 H01A 109.5 2_565 . ?
Cl1 C01 H01A 109.5 . . ?
C01 C01 H01B 109.5 2_565 . ?
Cl1 C01 H01B 109.5 . . ?
H01A C01 H01B 108.1 . . ?
Si1 C1 H1A 109.5 . . ?
Si1 C1 H1B 109.5 . . ?
H1A C1 H1B 109.5 . . ?
Si1 C1 H1C 109.5 . . ?
H1A C1 H1C 109.5 . . ?
H1B C1 H1C 109.5 . . ?
Si1 C2 H2A 109.5 . . ?
Si1 C2 H2B 109.5 . . ?
H2A C2 H2B 109.5 . . ?
Si1 C2 H2C 109.5 . . ?
H2A C2 H2C 109.5 . . ?
H2B C2 H2C 109.5 . . ?
Si1 C3 H3A 109.5 . . ?
Si1 C3 H3B 109.5 . . ?
H3A C3 H3B 109.5 . . ?
Si1 C3 H3C 109.5 . . ?
H3A C3 H3C 109.5 . . ?
H3B C3 H3C 109.5 . . ?
Si1 C1' H1'A 109.5 . . ?
Si1 C1' H1'B 109.5 . . ?
H1'A C1' H1'B 109.5 . . ?
Si1 C1' H1'C 109.5 . . ?
H1'A C1' H1'C 109.5 . . ?
H1'B C1' H1'C 109.5 . . ?
Si1 C2' H2'A 109.5 . . ?
Si1 C2' H2'B 109.5 . . ?
H2'A C2' H2'B 109.5 . . ?
Si1 C2' H2'C 109.5 . . ?
H2'A C2' H2'C 109.5 . . ?
H2'B C2' H2'C 109.5 . . ?
Si1 C3' H3'A 109.5 . . ?
Si1 C3' H3'B 109.5 . . ?
H3'A C3' H3'B 109.5 . . ?
Si1 C3' H3'C 109.5 . . ?
H3'A C3' H3'C 109.5 . . ?
H3'B C3' H3'C 109.5 . . ?
C5 C4 Si1 175.74(15) . . ?
C4 C5 C7 173.1(3) . . ?
N1 C6 C7 122.1(5) . . ?
N1 C6 H6A 119.0 . . ?
C7 C6 H6A 119.0 . . ?
C8 C7 C6 118.3(6) . . ?
C8 C7 C5 123.2(6) . . ?
C6 C7 C5 118.4(6) . . ?
C7 C8 C9 119.2(6) . . ?
C7 C8 H8A 120.4 . . ?
C9 C8 H8A 120.4 . . ?
C10 C9 C8 120.3(6) . . ?
C10 C9 H9A 119.8 . . ?
C8 C9 H9A 119.8 . . ?
N1 C10 C9 121.0(5) . . ?
N1 C10 C11 115.1(5) . . ?
C9 C10 C11 124.0(5) . . ?
N2 C11 C12 120.3(5) . . ?
N2 C11 C10 115.7(5) . . ?
C12 C11 C10 124.0(5) . . ?
C13 C12 C11 120.8(6) . . ?
C13 C12 H12A 119.6 . . ?
C11 C12 H12A 119.6 . . ?
C12 C13 C14 119.4(6) . . ?
C12 C13 H13A 120.3 . . ?
C14 C13 H13A 120.3 . . ?
C15 C14 C13 118.7(6) . . ?
C15 C14 C16 122.9(6) . . ?
C13 C14 C16 118.4(6) . . ?
C14 C15 N2 122.5(6) . . ?
C14 C15 H15A 118.8 . . ?
N2 C15 H15A 118.8 . . ?
C17 C16 C14 173.5(9) . . ?
C16 C17 Si2 174.4(8) . . ?
Si2 C18 H18A 109.5 . . ?
Si2 C18 H18B 109.5 . . ?
H18A C18 H18B 109.5 . . ?
Si2 C18 H18C 109.5 . . ?
H18A C18 H18C 109.5 . . ?
H18B C18 H18C 109.5 . . ?
Si2 C19 H19A 109.5 . . ?
Si2 C19 H19B 109.5 . . ?
H19A C19 H19B 109.5 . . ?
Si2 C19 H19C 109.5 . . ?
H19A C19 H19C 109.5 . . ?
H19B C19 H19C 109.5 . . ?
Si2 C20 H20A 109.5 . . ?
Si2 C20 H20B 109.5 . . ?
H20A C20 H20B 109.5 . . ?
Si2 C20 H20C 109.5 . . ?
H20A C20 H20C 109.5 . . ?
H20B C20 H20C 109.5 . . ?
Si2 C18' H18D 109.5 . . ?
Si2 C18' H18E 109.5 . . ?
H18D C18' H18E 109.5 . . ?
Si2 C18' H18F 109.5 . . ?
H18D C18' H18F 109.5 . . ?
H18E C18' H18F 109.5 . . ?
Si2 C19' H19D 109.5 . . ?
Si2 C19' H19E 109.5 . . ?
H19D C19' H19E 109.5 . . ?
Si2 C19' H19F 109.5 . . ?
H19D C19' H19F 109.5 . . ?
H19E C19' H19F 109.5 . . ?
Si2 C20' H20D 109.5 . . ?
Si2 C20' H20E 109.5 . . ?
H20D C20' H20E 109.5 . . ?
Si2 C20' H20F 109.5 . . ?
H20D C20' H20F 109.5 . . ?
H20E C20' H20F 109.5 . . ?
C22 C21 Pt1 171.1(6) . . ?
C21 C22 C23 173.5(8) . . ?
C28 C23 C24 118.1(7) . . ?
C28 C23 C22 121.5(7) . . ?
C24 C23 C22 120.3(7) . . ?
C23 C24 C25 120.8(8) . . ?
C23 C24 H24A 119.6 . . ?
C25 C24 H24A 119.6 . . ?
C26 C25 C24 119.6(9) . . ?
C26 C25 H25A 120.2 . . ?
C24 C25 H25A 120.2 . . ?
C25 C26 C27 120.5(8) . . ?
C25 C26 H26A 119.7 . . ?
C27 C26 H26A 119.7 . . ?
C26 C27 C28 120.2(8) . . ?
C26 C27 H27A 119.9 . . ?
C28 C27 H27A 119.9 . . ?
C27 C28 C23 120.7(9) . . ?
C27 C28 H28A 119.6 . . ?
C23 C28 H28A 119.6 . . ?
C30 C29 Pt1 178.1(6) . . ?
C29 C30 C31 178.1(7) . . ?
C36 C31 C32 118.1(6) . . ?
C36 C31 C30 121.1(6) . . ?
C32 C31 C30 120.8(6) . . ?
C33 C32 C31 121.6(8) . . ?
C33 C32 H32A 119.2 . . ?
C31 C32 H32A 119.2 . . ?
C32 C33 C34 119.4(8) . . ?
C32 C33 H33A 120.3 . . ?
C34 C33 H33A 120.3 . . ?
C35 C34 C33 120.0(8) . . ?
C35 C34 H34A 120.0 . . ?
C33 C34 H34A 120.0 . . ?
C34 C35 C36 120.6(9) . . ?
C34 C35 H35A 119.7 . . ?
C36 C35 H35A 119.7 . . ?
C35 C36 C31 120.2(8) . . ?
C35 C36 H36A 119.9 . . ?
C31 C36 H36A 119.9 . . ?

loop_
_geom_bond_atom_site_label_1
_geom_bond_atom_site_label_2
_geom_bond_distance
_geom_bond_site_symmetry_2
_geom_bond_publ_flag
Pt1 C21 1.957(7) . ?
Pt1 C29 1.957(6) . ?
Pt1 N2 2.068(5) . ?
Pt1 N1 2.068(5) . ?
Si1 C3 1.807(9) . ?
Si1 C2' 1.817(9) . ?
Si1 C1' 1.829(10) . ?
Si1 C1 1.833(9) . ?
Si1 C3' 1.849(5) . ?
Si1 C4 1.850(4) . ?
Si1 C2 1.863(9) . ?
Si2 C20 1.817(9) . ?
Si2 C18' 1.821(9) . ?
Si2 C18 1.828(9) . ?
Si2 C17 1.830(7) . ?
Si2 C19 1.834(9) . ?
Si2 C19' 1.835(10) . ?
Si2 C20' 1.838(9) . ?
N1 C10 1.345(7) . ?
N1 C6 1.349(6) . ?
N2 C11 1.360(7) . ?
N2 C15 1.360(7) . ?
C01 C01 1.497(17) 2_565 ?
C01 Cl1 1.765(8) . ?
C01 H01A 0.9700 . ?
C01 H01B 0.9700 . ?
C1 H1A 0.9600 . ?
C1 H1B 0.9600 . ?
C1 H1C 0.9600 . ?
C2 H2A 0.9600 . ?
C2 H2B 0.9600 . ?
C2 H2C 0.9600 . ?
C3 H3A 0.9600 . ?
C3 H3B 0.9600 . ?
C3 H3C 0.9600 . ?
C1' H1'A 0.9600 . ?
C1' H1'B 0.9600 . ?
C1' H1'C 0.9600 . ?
C2' H2'A 0.9600 . ?
C2' H2'B 0.9600 . ?
C2' H2'C 0.9600 . ?
C3' H3'A 0.9600 . ?
C3' H3'B 0.9600 . ?
C3' H3'C 0.9600 . ?
C4 C5 1.1957 . ?
C5 C7 1.416(7) . ?
C6 C7 1.384(7) . ?
C6 H6A 0.9300 . ?
C7 C8 1.372(10) . ?
C8 C9 1.380(9) . ?
C8 H8A 0.9300 . ?
C9 C10 1.362(8) . ?
C9 H9A 0.9300 . ?
C10 C11 1.465(8) . ?
C11 C12 1.381(8) . ?
C12 C13 1.349(9) . ?
C12 H12A 0.9300 . ?
C13 C14 1.389(9) . ?
C13 H13A 0.9300 . ?
C14 C15 1.360(9) . ?
C14 C16 1.465(9) . ?
C15 H15A 0.9300 . ?
C16 C17 1.181(10) . ?
C18 H18A 0.9600 . ?
C18 H18B 0.9600 . ?
C18 H18C 0.9600 . ?
C19 H19A 0.9600 . ?
C19 H19B 0.9600 . ?
C19 H19C 0.9600 . ?
C20 H20A 0.9600 . ?
C20 H20B 0.9600 . ?
C20 H20C 0.9600 . ?
C18' H18D 0.9600 . ?
C18' H18E 0.9600 . ?
C18' H18F 0.9600 . ?
C19' H19D 0.9600 . ?
C19' H19E 0.9600 . ?
C19' H19F 0.9600 . ?
C20' H20D 0.9600 . ?
C20' H20E 0.9600 . ?
C20' H20F 0.9600 . ?
C21 C22 1.205(9) . ?
C22 C23 1.435(9) . ?
C23 C28 1.384(10) . ?
C23 C24 1.384(10) . ?
C24 C25 1.386(11) . ?
C24 H24A 0.9300 . ?
C25 C26 1.361(13) . ?
C25 H25A 0.9300 . ?
C26 C27 1.363(13) . ?
C26 H26A 0.9300 . ?
C27 C28 1.374(11) . ?
C27 H27A 0.9300 . ?
C28 H28A 0.9300 . ?
C29 C30 1.195(9) . ?
C30 C31 1.441(9) . ?
C31 C36 1.383(10) . ?
C31 C32 1.384(9) . ?
C32 C33 1.372(10) . ?
C32 H32A 0.9300 . ?
C33 C34 1.373(14) . ?
C33 H33A 0.9300 . ?
C34 C35 1.366(13) . ?
C34 H34A 0.9300 . ?
C35 C36 1.382(11) . ?
C35 H35A 0.9300 . ?
C36 H36A 0.9300 . ?
